data_2210426
loop_
_publ_author_name
'Jian-Ding Li'
'Sheng Li'
'Yang Su'
'Ruo-Jie Tao'

_publ_section_title
;
 <i>N</i>-(4-Fluorobenzyl)isoquinolinium
 bis(2-thioxo-1,3-dithiole-4,5-dithiolato)nickelate(III)
;
_journal_coeditor_code XU2063
_journal_issue 9
_journal_name_full 'Acta Crystallographica Section E'
_journal_page_first m2141
_journal_page_last m2142
_journal_paper_doi 10.1107/S1600536806030613
_journal_volume 62
_journal_year 2006
_chemical_formula_iupac '(C16 H13 F N) [Ni (C3 S5)2]'
_chemical_formula_moiety 'C16 H13 F N +, C6 Ni S10 -'
_chemical_formula_sum 'C22 H13 F N Ni S10'
_chemical_formula_weight 689.64
_chemical_name_systematic
;
N-(4-Fluorobenzyl)isoquinolinium
bis(2-thioxo-1,3-dithiole-4,5-dithiolato)nickelate(III)
;
_space_group_IT_number 14
_symmetry_cell_setting monoclinic
_symmetry_space_group_name_Hall '-P 2yn'
_symmetry_space_group_name_H-M 'P 1 21/n 1'
_atom_sites_solution_hydrogens geom
_atom_sites_solution_primary direct
_atom_sites_solution_secondary difmap
_cell_angle_alpha 90.00
_cell_angle_beta 94.056(4)
_cell_angle_gamma 90.00
_cell_formula_units_Z 4
_cell_length_a 9.390(2)
_cell_length_b 14.959(4)
_cell_length_c 18.911(5)
_cell_measurement_reflns_used 833
_cell_measurement_temperature 293(2)
_cell_measurement_theta_max 23.6
_cell_measurement_theta_min 3.2
_cell_volume 2649.7(11)
_computing_cell_refinement 'SAINT (Bruker, 2000)'
_computing_data_collection 'SMART (Bruker, 2000)'
_computing_data_reduction SAINT
_computing_molecular_graphics SHELXTL
_computing_publication_material SHELXTL
_computing_structure_refinement SHELXTL
_computing_structure_solution 'SHELXTL (Bruker, 2000)'
_diffrn_ambient_temperature 293(2)
_diffrn_measured_fraction_theta_full 1.00
_diffrn_measured_fraction_theta_max 1.00
_diffrn_measurement_device_type 'Bruker SMART APEX CCD area-detector'
_diffrn_measurement_method '\f and \w'
_diffrn_radiation_monochromator graphite
_diffrn_radiation_source 'fine-focus sealed tube'
_diffrn_radiation_type MoK\a
_diffrn_radiation_wavelength 0.71073
_diffrn_reflns_av_R_equivalents 0.079
_diffrn_reflns_av_sigmaI/netI 0.067
_diffrn_reflns_limit_h_max 10
_diffrn_reflns_limit_h_min -11
_diffrn_reflns_limit_k_max 17
_diffrn_reflns_limit_k_min -17
_diffrn_reflns_limit_l_max 22
_diffrn_reflns_limit_l_min -11
_diffrn_reflns_number 12831
_diffrn_reflns_theta_full 25.0
_diffrn_reflns_theta_max 25.0
_diffrn_reflns_theta_min 2.2
_diffrn_standards_interval_count 0
_diffrn_standards_interval_time 0
_diffrn_standards_number 0
_exptl_absorpt_coefficient_mu 1.543
_exptl_absorpt_correction_T_max 0.853
_exptl_absorpt_correction_T_min 0.829
_exptl_absorpt_correction_type multi-scan
_exptl_absorpt_process_details '(SADABS; Bruker, 2000)'
_exptl_crystal_colour black
_exptl_crystal_density_diffrn 1.729
_exptl_crystal_density_method 'not measured'
_exptl_crystal_description needle
_exptl_crystal_F_000 1396
_exptl_crystal_size_max 0.3
_exptl_crystal_size_mid 0.1
_exptl_crystal_size_min 0.1
_refine_diff_density_max 0.59
_refine_diff_density_min -0.47
_refine_ls_extinction_method none
_refine_ls_goodness_of_fit_ref 0.997
_refine_ls_hydrogen_treatment constr
_refine_ls_matrix_type full
_refine_ls_number_parameters 316
_refine_ls_number_reflns 4651
_refine_ls_number_restraints 0
_refine_ls_restrained_S_all 0.997
_refine_ls_R_factor_all 0.058
_refine_ls_R_factor_gt 0.041
_refine_ls_shift/su_max 0.001
_refine_ls_shift/su_mean 0.000
_refine_ls_structure_factor_coef Fsqd
_refine_ls_weighting_details 'calc w=1/[\s^2^(Fo^2^)+(0.0332P)^2^] where P=(Fo^2^+2Fc^2^)/3'
_refine_ls_weighting_scheme calc
_refine_ls_wR_factor_gt 0.089
_refine_ls_wR_factor_ref 0.093
_reflns_number_gt 3488
_reflns_number_total 4651
_reflns_threshold_expression I>2\s(I)
_cod_data_source_file xu2063.cif
_cod_data_source_block I
_cod_original_cell_volume 2649.6(11)
_cod_original_sg_symbol_H-M 'P 21/n'
_cod_database_code 2210426
_cod_database_fobs_code 2210426

loop_
_symmetry_equiv_pos_as_xyz
'x, y, z'
'-x+1/2, y+1/2, -z+1/2'
'-x, -y, -z'
'x-1/2, -y-1/2, z-1/2'

loop_
_atom_site_type_symbol
_atom_site_label
_atom_site_fract_x
_atom_site_fract_y
_atom_site_fract_z
_atom_site_U_iso_or_equiv
_atom_site_adp_type
_atom_site_calc_flag
_atom_site_refinement_flags
_atom_site_occupancy
Ni Ni1 0.83508(4) 0.42387(2) 0.01250(2) 0.04720(14) Uani d . 1
C C1 1.0274(4) 0.4009(2) -0.25313(17) 0.0576(9) Uani d . 1
C C2 0.8804(3) 0.43712(19) -0.14364(16) 0.0489(8) Uani d . 1
C C3 0.9906(3) 0.3852(2) -0.11830(16) 0.0515(8) Uani d . 1
C C4 0.6441(3) 0.4169(2) 0.27823(18) 0.0589(9) Uani d . 1
C C5 0.6763(3) 0.44624(19) 0.14439(17) 0.0489(8) Uani d . 1
C C6 0.7904(3) 0.39714(18) 0.16764(16) 0.0461(7) Uani d . 1
C C7 0.3173(4) 0.2720(2) 0.1107(2) 0.0650(10) Uani d . 1
H H7 0.3890 0.3151 0.1137 0.078 Uiso calc R 1
C C8 0.2462(4) 0.2517(2) 0.1712(2) 0.0604(9) Uani d . 1
C C9 0.2798(5) 0.2925(3) 0.2368(2) 0.0948(14) Uani d . 1
H H9 0.3538 0.3338 0.2421 0.114 Uiso calc R 1
C C10 0.2028(6) 0.2712(3) 0.2926(3) 0.1047(16) Uani d . 1
H H10 0.2258 0.2972 0.3366 0.126 Uiso calc R 1
C C11 0.0898(6) 0.2108(3) 0.2847(3) 0.1009(16) Uani d . 1
H H11 0.0367 0.1980 0.3231 0.121 Uiso calc R 1
C C12 0.0572(5) 0.1713(3) 0.2231(2) 0.0815(12) Uani d . 1
H H12 -0.0194 0.1318 0.2184 0.098 Uiso calc R 1
C C13 0.1367(4) 0.1884(2) 0.1650(2) 0.0591(9) Uani d . 1
C C14 0.1107(4) 0.1457(2) 0.1002(2) 0.0667(10) Uani d . 1
H H14 0.0411 0.1015 0.0953 0.080 Uiso calc R 1
C C15 0.1847(4) 0.1675(2) 0.0449(2) 0.0654(9) Uani d . 1
H H15 0.1664 0.1377 0.0021 0.078 Uiso calc R 1
C C16 0.3613(4) 0.2545(2) -0.0145(2) 0.0774(12) Uani d . 1
H H16A 0.3872 0.3172 -0.0133 0.093 Uiso calc R 1
H H16B 0.2974 0.2444 -0.0563 0.093 Uiso calc R 1
C C17 0.4935(3) 0.1989(2) -0.01933(17) 0.0525(8) Uani d . 1
C C18 0.4891(4) 0.1180(2) -0.05378(18) 0.0669(9) Uani d . 1
H H18 0.4035 0.0977 -0.0759 0.080 Uiso calc R 1
C C19 0.6109(4) 0.0665(2) -0.0558(2) 0.0696(10) Uani d . 1
H H19 0.6086 0.0123 -0.0800 0.083 Uiso calc R 1
C C20 0.7331(4) 0.0964(2) -0.0221(2) 0.0597(9) Uani d . 1
C C21 0.7410(4) 0.1760(2) 0.0106(2) 0.0722(10) Uani d . 1
H H21 0.8274 0.1962 0.0319 0.087 Uiso calc R 1
C C22 0.6210(4) 0.2265(2) 0.0124(2) 0.0710(11) Uani d . 1
H H22 0.6259 0.2812 0.0357 0.085 Uiso calc R 1
F F1 0.8520(2) 0.04512(14) -0.02218(13) 0.0882(7) Uani d . 1
N N1 0.2858(3) 0.23217(18) 0.05008(16) 0.0576(7) Uani d . 1
S S1 1.08775(13) 0.39137(7) -0.33146(5) 0.0835(3) Uani d . 1
S S2 0.87729(10) 0.46074(6) -0.23409(5) 0.0633(3) Uani d . 1
S S3 1.10921(10) 0.34974(6) -0.17887(5) 0.0645(3) Uani d . 1
S S4 0.75526(9) 0.47534(6) -0.08984(4) 0.0573(2) Uani d . 1
S S5 1.01321(9) 0.35887(6) -0.03080(5) 0.0627(3) Uani d . 1
S S6 0.58092(12) 0.41383(8) 0.35682(5) 0.0855(3) Uani d . 1
S S7 0.55696(10) 0.47161(6) 0.20745(5) 0.0649(3) Uani d . 1
S S8 0.79856(9) 0.36571(6) 0.25647(5) 0.0600(2) Uani d . 1
S S9 0.65144(9) 0.48185(5) 0.05828(4) 0.0549(2) Uani d . 1
S S10 0.91958(8) 0.36892(5) 0.11213(4) 0.0528(2) Uani d . 1

loop_
_atom_site_aniso_label
_atom_site_aniso_U_11
_atom_site_aniso_U_22
_atom_site_aniso_U_33
_atom_site_aniso_U_12
_atom_site_aniso_U_13
_atom_site_aniso_U_23
Ni1 0.0500(3) 0.0467(2) 0.0437(2) 0.00355(19) -0.00543(19) 0.00385(19)
C1 0.065(2) 0.0569(19) 0.051(2) -0.0070(17) 0.0024(17) -0.0041(16)
C2 0.061(2) 0.0469(17) 0.0382(17) -0.0070(16) -0.0023(16) 0.0025(15)
C3 0.056(2) 0.0518(18) 0.0458(19) -0.0012(16) -0.0005(16) 0.0048(16)
C4 0.058(2) 0.066(2) 0.051(2) 0.0074(17) -0.0028(17) -0.0049(17)
C5 0.0548(19) 0.0435(16) 0.0479(18) 0.0024(15) -0.0016(16) -0.0036(15)
C6 0.0559(19) 0.0425(16) 0.0388(17) 0.0032(15) -0.0047(15) 0.0036(14)
C7 0.051(2) 0.056(2) 0.087(3) 0.0032(17) -0.001(2) -0.004(2)
C8 0.058(2) 0.058(2) 0.064(2) 0.0135(18) -0.0022(19) -0.0127(19)
C9 0.094(3) 0.095(3) 0.094(4) 0.000(3) 0.004(3) -0.030(3)
C10 0.133(5) 0.105(4) 0.076(3) 0.027(3) 0.007(3) -0.028(3)
C11 0.120(4) 0.097(4) 0.089(4) 0.042(3) 0.031(3) 0.015(3)
C12 0.092(3) 0.068(2) 0.087(3) 0.021(2) 0.021(3) 0.022(2)
C13 0.062(2) 0.0450(18) 0.069(2) 0.0150(17) 0.002(2) 0.0085(18)
C14 0.067(2) 0.051(2) 0.080(3) -0.0037(18) -0.007(2) 0.005(2)
C15 0.073(2) 0.056(2) 0.065(2) 0.0012(19) -0.013(2) -0.0014(19)
C16 0.079(3) 0.078(2) 0.076(3) 0.022(2) 0.014(2) 0.031(2)
C17 0.062(2) 0.0456(18) 0.050(2) 0.0025(16) 0.0046(17) 0.0120(16)
C18 0.065(2) 0.077(2) 0.057(2) -0.009(2) -0.0080(18) -0.005(2)
C19 0.084(3) 0.060(2) 0.065(2) -0.002(2) 0.004(2) -0.0144(19)
C20 0.061(2) 0.055(2) 0.064(2) 0.0027(18) 0.0104(19) 0.0002(18)
C21 0.057(2) 0.069(2) 0.091(3) -0.0081(19) 0.005(2) -0.019(2)
C22 0.075(3) 0.0464(19) 0.092(3) -0.0096(19) 0.013(2) -0.013(2)
F1 0.0790(15) 0.0820(14) 0.1054(18) 0.0201(12) 0.0193(14) -0.0065(14)
N1 0.0585(18) 0.0523(16) 0.0611(19) 0.0148(14) -0.0023(15) 0.0090(15)
S1 0.1072(9) 0.0939(7) 0.0506(6) 0.0062(6) 0.0132(6) 0.0014(6)
S2 0.0742(6) 0.0699(5) 0.0443(5) 0.0044(5) -0.0064(4) 0.0062(4)
S3 0.0701(6) 0.0705(6) 0.0531(5) 0.0122(5) 0.0059(5) 0.0045(5)
S4 0.0593(5) 0.0626(5) 0.0484(5) 0.0125(4) -0.0059(4) 0.0063(4)
S5 0.0614(6) 0.0778(6) 0.0488(5) 0.0212(5) 0.0020(4) 0.0144(5)
S6 0.0854(7) 0.1230(9) 0.0487(6) 0.0280(7) 0.0088(5) 0.0027(6)
S7 0.0668(6) 0.0752(6) 0.0520(5) 0.0259(5) 0.0002(5) -0.0020(5)
S8 0.0627(5) 0.0714(6) 0.0449(5) 0.0171(4) -0.0025(4) 0.0082(4)
S9 0.0619(5) 0.0535(5) 0.0480(5) 0.0168(4) -0.0061(4) 0.0061(4)
S10 0.0499(5) 0.0608(5) 0.0468(5) 0.0122(4) -0.0032(4) 0.0059(4)

loop_
_atom_type_symbol
_atom_type_description
_atom_type_scat_dispersion_real
_atom_type_scat_dispersion_imag
_atom_type_scat_source
C C 0.0033 0.0016 'International Tables Vol C Tables 4.2.6.8 and 6.1.1.4'
H H 0.0000 0.0000 'International Tables Vol C Tables 4.2.6.8 and 6.1.1.4'
N N 0.0061 0.0033 'International Tables Vol C Tables 4.2.6.8 and 6.1.1.4'
F F 0.0171 0.0103 'International Tables Vol C Tables 4.2.6.8 and 6.1.1.4'
S S 0.1246 0.1234 'International Tables Vol C Tables 4.2.6.8 and 6.1.1.4'
Ni Ni 0.3393 1.1124 'International Tables Vol C Tables 4.2.6.8 and 6.1.1.4'

loop_
_geom_angle_atom_site_label_1
_geom_angle_atom_site_label_2
_geom_angle_atom_site_label_3
_geom_angle
_geom_angle_publ_flag
S5 Ni1 S10 84.95(3) yes
S5 Ni1 S9 176.65(4) yes
S10 Ni1 S9 93.30(4) yes
S5 Ni1 S4 92.86(4) yes
S10 Ni1 S4 177.71(4) yes
S9 Ni1 S4 88.85(4) yes
S1 C1 S2 125.2(2) ?
S1 C1 S3 122.4(2) ?
S2 C1 S3 112.42(18) ?
C3 C2 S4 121.5(2) ?
C3 C2 S2 115.0(2) ?
S4 C2 S2 123.53(19) ?
C2 C3 S5 121.1(2) ?
C2 C3 S3 116.8(2) ?
S5 C3 S3 122.00(19) ?
S6 C4 S8 124.8(2) ?
S6 C4 S7 122.3(2) ?
S8 C4 S7 112.84(19) ?
C6 C5 S9 122.1(2) ?
C6 C5 S7 115.6(2) ?
S9 C5 S7 122.27(18) ?
C5 C6 S10 121.1(2) ?
C5 C6 S8 116.2(2) ?
S10 C6 S8 122.71(18) ?
N1 C7 C8 121.8(3) ?
N1 C7 H7 119.1 ?
C8 C7 H7 119.1 ?
C9 C8 C13 119.4(4) ?
C9 C8 C7 122.7(4) ?
C13 C8 C7 118.0(3) ?
C10 C9 C8 119.2(4) ?
C10 C9 H9 120.4 ?
C8 C9 H9 120.4 ?
C9 C10 C11 120.7(5) ?
C9 C10 H10 119.7 ?
C11 C10 H10 119.7 ?
C12 C11 C10 120.8(5) ?
C12 C11 H11 119.6 ?
C10 C11 H11 119.6 ?
C11 C12 C13 120.6(5) ?
C11 C12 H12 119.7 ?
C13 C12 H12 119.7 ?
C14 C13 C12 122.7(4) ?
C14 C13 C8 118.0(3) ?
C12 C13 C8 119.3(4) ?
C15 C14 C13 120.7(3) ?
C15 C14 H14 119.7 ?
C13 C14 H14 119.7 ?
C14 C15 N1 121.2(4) ?
C14 C15 H15 119.4 ?
N1 C15 H15 119.4 ?
N1 C16 C17 111.6(3) ?
N1 C16 H16A 109.3 ?
C17 C16 H16A 109.3 ?
N1 C16 H16B 109.3 ?
C17 C16 H16B 109.3 ?
H16A C16 H16B 108.0 ?
C22 C17 C18 118.1(3) ?
C22 C17 C16 120.6(3) ?
C18 C17 C16 121.3(3) ?
C17 C18 C19 120.5(3) ?
C17 C18 H18 119.8 ?
C19 C18 H18 119.8 ?
C20 C19 C18 118.7(3) ?
C20 C19 H19 120.7 ?
C18 C19 H19 120.7 ?
C21 C20 C19 122.0(3) ?
C21 C20 F1 118.9(3) ?
C19 C20 F1 119.1(3) ?
C20 C21 C22 119.0(4) ?
C20 C21 H21 120.5 ?
C22 C21 H21 120.5 ?
C21 C22 C17 121.6(3) ?
C21 C22 H22 119.2 ?
C17 C22 H22 119.2 ?
C7 N1 C15 120.2(3) ?
C7 N1 C16 121.6(3) ?
C15 N1 C16 118.2(3) ?
C1 S2 C2 98.17(16) ?
C1 S3 C3 97.57(15) ?
C2 S4 Ni1 101.79(11) ?
C3 S5 Ni1 102.68(11) ?
C4 S7 C5 97.79(15) ?
C4 S8 C6 97.51(15) ?
C5 S9 Ni1 101.34(11) ?
C6 S10 Ni1 102.07(11) ?

loop_
_geom_bond_atom_site_label_1
_geom_bond_atom_site_label_2
_geom_bond_distance
_geom_bond_publ_flag
Ni1 S4 2.1668(10) yes
Ni1 S5 2.1465(10) yes
Ni1 S9 2.1648(9) yes
Ni1 S10 2.1550(10) yes
C1 S1 1.629(3) ?
C1 S2 1.729(3) ?
C1 S3 1.731(3) ?
C2 C3 1.354(4) ?
C2 S4 1.706(3) ?
C2 S2 1.745(3) ?
C3 S5 1.699(3) ?
C3 S3 1.736(3) ?
C4 S6 1.639(3) ?
C4 S8 1.716(3) ?
C4 S7 1.725(3) ?
C5 C6 1.347(4) ?
C5 S9 1.714(3) ?
C5 S7 1.735(3) ?
C6 S10 1.712(3) ?
C6 S8 1.741(3) ?
C7 N1 1.307(4) ?
C7 C8 1.399(5) ?
C7 H7 0.9300 ?
C8 C9 1.398(5) ?
C8 C13 1.397(5) ?
C9 C10 1.360(6) ?
C9 H9 0.9300 ?
C10 C11 1.395(6) ?
C10 H10 0.9300 ?
C11 C12 1.322(6) ?
C11 H11 0.9300 ?
C12 C13 1.395(5) ?
C12 H12 0.9300 ?
C13 C14 1.386(5) ?
C14 C15 1.337(5) ?
C14 H14 0.9300 ?
C15 N1 1.354(4) ?
C15 H15 0.9300 ?
C16 N1 1.492(4) ?
C16 C17 1.503(4) ?
C16 H16A 0.9700 ?
C16 H16B 0.9700 ?
C17 C22 1.364(5) ?
C17 C18 1.374(4) ?
C18 C19 1.381(5) ?
C18 H18 0.9300 ?
C19 C20 1.349(5) ?
C19 H19 0.9300 ?
C20 C21 1.341(5) ?
C20 F1 1.355(4) ?
C21 C22 1.359(5) ?
C21 H21 0.9300 ?
C22 H22 0.9300 ?
